data_2204374
loop_
_publ_author_name
'C.R. Girija.'
'Noor Shahina Begum'
'Abdul Karim, H.A.M'
'Gopalpur Nagendrappa.'

_publ_section_title
;
 <i>gem</i>-Chloronitrosocyclododecane, (CH~2~)~<i>n~{--</i>1}CNOCl,
 with <i>n</i> = 12
;
_journal_issue 10
_journal_name_full 'Acta Crystallographica Section E'
_journal_page_first o1764
_journal_page_last o1766
_journal_paper_doi 10.1107/S1600536804022068
_journal_volume 60
_journal_year 2004
_chemical_formula_moiety 'C12 H22 Cl N O'
_chemical_formula_sum 'C12 H22 Cl N O'
_chemical_formula_weight 231.76
_chemical_name_common gem-chloronitroso-cyclododecane
_chemical_name_systematic
;
 1,1-chloronitroso-cyclododecane
;
_space_group_IT_number 19
_symmetry_cell_setting orthorhombic
_symmetry_space_group_name_Hall 'P 2ac 2ab'
_symmetry_space_group_name_H-M 'P 21 21 21'
_atom_sites_solution_hydrogens geom
_atom_sites_solution_primary direct
_atom_sites_solution_secondary difmap
_audit_creation_method 'WinGX routine CIF_UPDATE'
_cell_angle_alpha 90.00
_cell_angle_beta 90.00
_cell_angle_gamma 90.00
_cell_formula_units_Z 4
_cell_length_a 8.3801(19)
_cell_length_b 9.543(2)
_cell_length_c 16.348(4)
_cell_measurement_reflns_used 600
_cell_measurement_temperature 293(2)
_cell_measurement_theta_max 28.05
_cell_measurement_theta_min 2.47
_cell_volume 1307.4(5)
_computing_cell_refinement 'SAINT (Bruker, 1998)'
_computing_data_collection 'SMART (Bruker, 1998)'
_computing_data_reduction SAINT
_computing_molecular_graphics 'ORTEP-3 (Farrugia, 1997)'
_computing_publication_material SHELXL97
_computing_structure_refinement 'SHELXL97 (Sheldrick, 1997)'
_computing_structure_solution 'SIR-92 (Altomare et al., 1993)'
_diffrn_ambient_temperature 293(2)
_diffrn_detector_area_resol_mean 0.3
_diffrn_measured_fraction_theta_full 0.983
_diffrn_measured_fraction_theta_max 0.983
_diffrn_measurement_device_type 'Bruker SMART APEX'
_diffrn_measurement_method \f-\w
_diffrn_radiation_monochromator graphite
_diffrn_radiation_source 'fine-focus sealed tube'
_diffrn_radiation_type MoK\a
_diffrn_radiation_wavelength 0.71073
_diffrn_reflns_av_R_equivalents 0.0554
_diffrn_reflns_av_sigmaI/netI 0.0333
_diffrn_reflns_limit_h_max 10
_diffrn_reflns_limit_h_min -10
_diffrn_reflns_limit_k_max 11
_diffrn_reflns_limit_k_min -12
_diffrn_reflns_limit_l_max 21
_diffrn_reflns_limit_l_min -21
_diffrn_reflns_number 11518
_diffrn_reflns_theta_full 28.05
_diffrn_reflns_theta_max 28.05
_diffrn_reflns_theta_min 2.47
_exptl_absorpt_coefficient_mu 0.270
_exptl_absorpt_correction_T_max 0.960
_exptl_absorpt_correction_T_min 0.821
_exptl_absorpt_correction_type multi-scan
_exptl_absorpt_process_details '(SADABS; Sheldrick, 1996)'
_exptl_crystal_colour blue
_exptl_crystal_density_diffrn 1.177
_exptl_crystal_density_method 'not measured'
_exptl_crystal_description cubic
_exptl_crystal_F_000 504
_exptl_crystal_size_max 0.3
_exptl_crystal_size_mid 0.2
_exptl_crystal_size_min 0.15
_refine_diff_density_max 0.288
_refine_diff_density_min -0.251
_refine_ls_abs_structure_details 'Flack (1983), 1239 Friedel pairs'
_refine_ls_abs_structure_Flack 0.00(10)
_refine_ls_extinction_method none
_refine_ls_goodness_of_fit_ref 0.948
_refine_ls_hydrogen_treatment constr
_refine_ls_matrix_type full
_refine_ls_number_parameters 163
_refine_ls_number_reflns 3072
_refine_ls_number_restraints 40
_refine_ls_restrained_S_all 0.967
_refine_ls_R_factor_all 0.0776
_refine_ls_R_factor_gt 0.0539
_refine_ls_shift/su_max 0.000
_refine_ls_shift/su_mean 0.000
_refine_ls_structure_factor_coef Fsqd
_refine_ls_weighting_details 'calc w = 1/[\s^2^(Fo^2^)+(0.0985P)^2^] where P = (Fo^2^+2Fc^2^)/3'
_refine_ls_weighting_scheme calc
_refine_ls_wR_factor_gt 0.1400
_refine_ls_wR_factor_ref 0.1548
_reflns_number_gt 1998
_reflns_number_total 3072
_reflns_threshold_expression I>2\s(I)
_cod_data_source_file ob6412.cif
_cod_data_source_block I
_cod_depositor_comments
;
The following automatic conversions were performed:
'_symmetry_cell_setting' value 'Orthorhombic' changed to 'orthorhombic'
according to '/home/saulius/struct/CIF-dictionaries/cif_core.dic'
dictionary named 'cif_core.dic' version 2.4.1 from 2010-06-29.

Automatic conversion script
Id: cif_fix_enum 1527 2010-12-29 10:47:43Z saulius 

The following automatic conversions were performed:

'_symmetry_cell_setting' value 'Orthorhombic' changed to
'orthorhombic' according to
/home/saulius/struct/CIF-dictionaries/cif_core.dic dictionary named
'cif_core.dic' version 2.4.1 from 2010-06-29.

Automatic conversion script
Id: cif_fix_values 1715 2011-07-08 13:25:40Z adriana 
;
_cod_database_code 2204374

loop_
_symmetry_equiv_pos_as_xyz
'x, y, z'
'-x+1/2, -y, z+1/2'
'-x, y+1/2, -z+1/2'
'x+1/2, -y+1/2, -z'

loop_
_atom_site_label
_atom_site_fract_x
_atom_site_fract_y
_atom_site_fract_z
_atom_site_U_iso_or_equiv
_atom_site_adp_type
_atom_site_calc_flag
_atom_site_refinement_flags
_atom_site_occupancy
_atom_site_disorder_assembly
_atom_site_disorder_group
_atom_site_type_symbol
Cl1 0.0234(3) 0.1355(2) 0.10869(13) 0.0858(5) Uani d P 0.5 A 1 Cl
N1 0.1232(16) 0.4093(12) 0.0929(7) 0.160(7) Uani d PDU 0.5 A 1 N
O1 0.0208(11) 0.4134(8) 0.0489(5) 0.140(3) Uani d PDU 0.5 A 1 O
Cl2 0.0912(4) 0.4096(3) 0.07133(18) 0.0882(5) Uani d P 0.5 A 2 Cl
N2 0.0811(9) 0.1337(10) 0.1099(8) 0.201(8) Uani d PDU 0.5 A 2 N
O2 -0.0359(9) 0.1385(7) 0.0774(5) 0.128(2) Uani d PDU 0.5 A 2 O
C1 0.1491(2) 0.2729(2) 0.13722(12) 0.0620(5) Uani d D 1 . . C
C2 0.3202(2) 0.2327(2) 0.12095(13) 0.0697(6) Uani d . 1 A . C
H2A 0.3469 0.154 0.1559 0.084 Uiso calc R 1 . . H
H2B 0.3282 0.2009 0.0648 0.084 Uiso calc R 1 . . H
C3 0.4424(3) 0.3456(3) 0.13416(14) 0.0748(6) Uani d . 1 . . C
H3A 0.4092 0.4032 0.18 0.09 Uiso calc R 1 A . H
H3B 0.4457 0.405 0.086 0.09 Uiso calc R 1 . . H
C4 0.6101(3) 0.2900(3) 0.15092(15) 0.0804(7) Uani d . 1 A . C
H4A 0.635 0.2178 0.1111 0.096 Uiso calc R 1 . . H
H4B 0.6862 0.3655 0.1436 0.096 Uiso calc R 1 . . H
C5 0.6295(3) 0.2298(3) 0.23611(16) 0.0818(7) Uani d . 1 . . C
H5A 0.5415 0.1664 0.247 0.098 Uiso calc R 1 A . H
H5B 0.7273 0.1755 0.238 0.098 Uiso calc R 1 . . H
C6 0.6347(3) 0.3399(3) 0.30275(16) 0.0841(7) Uani d . 1 A . C
H6A 0.5559 0.4113 0.2903 0.101 Uiso calc R 1 . . H
H6B 0.7388 0.3845 0.3017 0.101 Uiso calc R 1 . . H
C7 0.6040(4) 0.2857(3) 0.38898(17) 0.0972(8) Uani d . 1 . . C
H7A 0.6209 0.3617 0.4274 0.117 Uiso calc R 1 A . H
H7B 0.6814 0.2131 0.4012 0.117 Uiso calc R 1 . . H
C8 0.4356(3) 0.2260(3) 0.40205(15) 0.0906(8) Uani d . 1 A . C
H8A 0.4195 0.1502 0.3634 0.109 Uiso calc R 1 . . H
H8B 0.4305 0.1861 0.4566 0.109 Uiso calc R 1 . . H
C9 0.2998(3) 0.3285(3) 0.39282(15) 0.0863(7) Uani d . 1 . . C
H9A 0.3253 0.3931 0.3489 0.104 Uiso calc R 1 A . H
H9B 0.2905 0.3825 0.4429 0.104 Uiso calc R 1 . . H
C10 0.1410(3) 0.2609(3) 0.37476(14) 0.0868(8) Uani d . 1 A . C
H10A 0.0571 0.3295 0.383 0.104 Uiso calc R 1 . . H
H10B 0.1236 0.1851 0.4133 0.104 Uiso calc R 1 . . H
C11 0.1287(3) 0.2029(3) 0.28785(14) 0.0765(6) Uani d . 1 . . C
H11B 0.2242 0.1496 0.2756 0.092 Uiso calc R 1 A . H
H11C 0.0384 0.1395 0.2848 0.092 Uiso calc R 1 . . H
C12 0.1087(3) 0.3166(3) 0.22430(12) 0.0715(6) Uani d . 1 A . C
H12C 0.1761 0.3952 0.2392 0.086 Uiso calc R 1 . . H
H12A -0.001 0.3489 0.2256 0.086 Uiso calc R 1 . . H

loop_
_atom_site_aniso_label
_atom_site_aniso_U_11
_atom_site_aniso_U_22
_atom_site_aniso_U_33
_atom_site_aniso_U_12
_atom_site_aniso_U_13
_atom_site_aniso_U_23
Cl1 0.0621(13) 0.1001(11) 0.0953(11) -0.0167(9) -0.0169(8) -0.0097(9)
N1 0.153(8) 0.233(12) 0.095(7) 0.010(7) -0.065(5) 0.035(6)
O1 0.172(7) 0.114(4) 0.134(5) 0.002(5) -0.047(4) 0.029(4)
Cl2 0.0991(15) 0.0975(11) 0.0682(13) 0.0106(10) -0.0250(12) 0.0215(8)
N2 0.055(4) 0.202(10) 0.347(16) -0.039(5) -0.089(6) 0.075(10)
O2 0.126(5) 0.118(4) 0.141(5) -0.040(4) -0.018(4) -0.008(4)
C1 0.0674(12) 0.0579(11) 0.0608(11) 0.0011(10) -0.0058(9) 0.0050(9)
C2 0.0756(13) 0.0745(14) 0.0591(11) 0.0032(11) 0.0025(9) -0.0074(10)
C3 0.0790(14) 0.0735(14) 0.0720(12) -0.0059(11) 0.0048(10) 0.0073(10)
C4 0.0669(13) 0.0892(17) 0.0849(14) -0.0071(12) 0.0129(11) -0.0059(13)
C5 0.0698(13) 0.0785(15) 0.0970(17) 0.0063(12) -0.0100(12) -0.0076(13)
C6 0.0832(15) 0.0766(15) 0.0925(16) -0.0099(14) -0.0135(13) -0.0042(13)
C7 0.113(2) 0.0971(19) 0.0813(15) -0.0090(17) -0.0363(14) 0.0009(14)
C8 0.118(2) 0.0896(18) 0.0639(12) -0.0041(17) -0.0146(13) 0.0114(12)
C9 0.1150(19) 0.0819(15) 0.0620(12) -0.0046(15) 0.0011(12) -0.0116(12)
C10 0.1085(19) 0.0904(17) 0.0613(13) -0.0043(16) 0.0188(12) -0.0016(11)
C11 0.0916(15) 0.0695(13) 0.0683(12) -0.0158(12) 0.0014(11) 0.0059(10)
C12 0.0706(12) 0.0773(14) 0.0665(12) 0.0031(11) 0.0075(10) 0.0006(10)

loop_
_atom_type_symbol
_atom_type_description
_atom_type_scat_dispersion_real
_atom_type_scat_dispersion_imag
_atom_type_scat_source
C C 0.0033 0.0016 'International Tables Vol C Tables 4.2.6.8 and 6.1.1.4'
H H 0 0 'International Tables Vol C Tables 4.2.6.8 and 6.1.1.4'
N N 0.0061 0.0033 'International Tables Vol C Tables 4.2.6.8 and 6.1.1.4'
O O 0.0106 0.006 'International Tables Vol C Tables 4.2.6.8 and 6.1.1.4'
Cl Cl 0.1484 0.1585 'International Tables Vol C Tables 4.2.6.8 and 6.1.1.4'

loop_
_geom_angle_atom_site_label_1
_geom_angle_atom_site_label_2
_geom_angle_atom_site_label_3
_geom_angle
O1 N1 C1 116.7(10)
O2 N2 C1 115.8(9)
N1 C1 C2 105.8(6)
N1 C1 N2 124.2(6)
C2 C1 N2 94.7(4)
N1 C1 C12 100.4(5)
C2 C1 C12 116.52(18)
N2 C1 C12 115.7(5)
N1 C1 Cl1 115.7(4)
C2 C1 Cl1 109.59(17)
N2 C1 Cl1 15.0(3)
C12 C1 Cl1 108.77(17)
N1 C1 Cl2 12.8(4)
C2 C1 Cl2 110.05(18)
N2 C1 Cl2 111.5(4)
C12 C1 Cl2 107.93(17)
Cl1 C1 Cl2 103.12(16)
C3 C2 C1 116.1(2)
C3 C2 H2A 108.3
C1 C2 H2A 108.3
C3 C2 H2B 108.3
C1 C2 H2B 108.3
H2A C2 H2B 107.4
C2 C3 C4 113.8(2)
C2 C3 H3A 108.8
C4 C3 H3A 108.8
C2 C3 H3B 108.8
C4 C3 H3B 108.8
H3A C3 H3B 107.7
C5 C4 C3 113.3(2)
C5 C4 H4A 108.9
C3 C4 H4A 108.9
C5 C4 H4B 108.9
C3 C4 H4B 108.9
H4A C4 H4B 107.7
C6 C5 C4 113.6(2)
C6 C5 H5A 108.8
C4 C5 H5A 108.8
C6 C5 H5B 108.8
C4 C5 H5B 108.8
H5A C5 H5B 107.7
C5 C6 C7 115.1(2)
C5 C6 H6A 108.5
C7 C6 H6A 108.5
C5 C6 H6B 108.5
C7 C6 H6B 108.5
H6A C6 H6B 107.5
C6 C7 C8 114.2(2)
C6 C7 H7A 108.7
C8 C7 H7A 108.7
C6 C7 H7B 108.7
C8 C7 H7B 108.7
H7A C7 H7B 107.6
C9 C8 C7 116.0(2)
C9 C8 H8A 108.3
C7 C8 H8A 108.3
C9 C8 H8B 108.3
C7 C8 H8B 108.3
H8A C8 H8B 107.4
C8 C9 C10 114.1(2)
C8 C9 H9A 108.7
C10 C9 H9A 108.7
C8 C9 H9B 108.7
C10 C9 H9B 108.7
H9A C9 H9B 107.6
C9 C10 C11 113.3(2)
C9 C10 H10A 108.9
C11 C10 H10A 108.9
C9 C10 H10B 108.9
C11 C10 H10B 108.9
H10A C10 H10B 107.7
C12 C11 C10 112.7(2)
C12 C11 H11B 109
C10 C11 H11B 109
C12 C11 H11C 109
C10 C11 H11C 109
H11B C11 H11C 107.8
C11 C12 C1 114.9(2)
C11 C12 H12C 108.5
C1 C12 H12C 108.5
C11 C12 H12A 108.5
C1 C12 H12A 108.5
H12C C12 H12A 107.5

loop_
_geom_bond_atom_site_label_1
_geom_bond_atom_site_label_2
_geom_bond_distance
Cl1 C1 1.746(3)
N1 O1 1.121(7)
N1 C1 1.505(9)
Cl2 C1 1.760(3)
N2 O2 1.116(7)
N2 C1 1.514(8)
C1 C2 1.507(3)
C1 C12 1.522(3)
C2 C3 1.503(3)
C2 H2A 0.97
C2 H2B 0.97
C3 C4 1.528(3)
C3 H3A 0.97
C3 H3B 0.97
C4 C5 1.515(4)
C4 H4A 0.97
C4 H4B 0.97
C5 C6 1.515(4)
C5 H5A 0.97
C5 H5B 0.97
C6 C7 1.524(4)
C6 H6A 0.97
C6 H6B 0.97
C7 C8 1.537(4)
C7 H7A 0.97
C7 H7B 0.97
C8 C9 1.507(4)
C8 H8A 0.97
C8 H8B 0.97
C9 C10 1.508(4)
C9 H9A 0.97
C9 H9B 0.97
C10 C11 1.528(3)
C10 H10A 0.97
C10 H10B 0.97
C11 C12 1.511(3)
C11 H11B 0.97
C11 H11C 0.97
C12 H12C 0.97
C12 H12A 0.97

loop_
_geom_hbond_atom_site_label_D
_geom_hbond_atom_site_label_H
_geom_hbond_atom_site_label_A
_geom_hbond_site_symmetry_A
_geom_hbond_distance_DH
_geom_hbond_distance_HA
_geom_hbond_distance_DA
_geom_hbond_angle_DHA
C2 H2B O1 4 0.97 2.69 3.533(8) 145
C3 H3B O2 4 0.97 2.71 3.467(8) 135
C4 H4A O2 1_655 0.97 2.91 3.511(8) 121

loop_
_geom_torsion_atom_site_label_1
_geom_torsion_atom_site_label_2
_geom_torsion_atom_site_label_3
_geom_torsion_atom_site_label_4
_geom_torsion
_geom_torsion_publ_flag
O1 N1 C1 C2 125.7(13) ?
O1 N1 C1 N2 18.4(18) ?
O1 N1 C1 C12 -112.7(13) ?
O1 N1 C1 Cl1 4.2(16) ?
O1 N1 C1 Cl2 14.5(17) ?
O2 N2 C1 N1 -31.3(15) ?
O2 N2 C1 C2 -144.0(11) ?
O2 N2 C1 C12 93.5(12) ?
O2 N2 C1 Cl1 28.0(11) ?
O2 N2 C1 Cl2 -30.3(13) ?
N1 C1 C2 C3 48.5(5) ?
N2 C1 C2 C3 176.1(5) ?
C12 C1 C2 C3 -62.1(3) yes
Cl1 C1 C2 C3 173.90(17) no
Cl2 C1 C2 C3 61.2(2) no
C1 C2 C3 C4 156.64(19) yes
C2 C3 C4 C5 -74.4(3) yes
C3 C4 C5 C6 -73.1(3) yes
C4 C5 C6 C7 162.5(2) yes
C5 C6 C7 C8 -64.3(3) yes
C6 C7 C8 C9 -63.5(3) yes
C7 C8 C9 C10 158.4(2) yes
C8 C9 C10 C11 -72.5(3) yes
C9 C10 C11 C12 -74.4(3) yes
C10 C11 C12 C1 161.1(2) yes
N1 C1 C12 C11 -177.7(5) ?
C2 C1 C12 C11 -64.1(3) yes
N2 C1 C12 C11 45.9(4) ?
Cl1 C1 C12 C11 60.4(2) no
Cl2 C1 C12 C11 171.57(19) no
